data_1550960
loop_
_publ_author_name
'Barrios Antunez, Diego'
'Greenhalgh, Mark'
'Brueckner, Alexander C.'
'Walden, Daniel M.'
'El\'ias-Rodr\'iguez, Pilar'
'Roberts, Patrick'
'Young, Benjamin'
'West, Thomas'
'Slawin, Alexandra'
'Ha Yeon Cheong, Paul'
'Smith, Andrew D.'

_publ_section_title
;
 Catalytic enantioselective synthesis of perfluoroalkyl-substituted
 \b-lactones via a concerted asynchronous [2+2] cycloaddition: A synthetic
 and computational study
;
_journal_name_full 'Chemical Science'
_journal_paper_doi 10.1039/C9SC00390H
_journal_year 2019
_chemical_absolute_configuration ad
_chemical_formula_moiety 'C26 H19 Br F9 N O2'
_chemical_formula_sum 'C26 H19 Br F9 N O2'
_chemical_formula_weight 628.33
_space_group_crystal_system orthorhombic
_space_group_IT_number 19
_space_group_name_Hall 'P 2ac 2ab'
_space_group_name_H-M_alt 'P 21 21 21'
_symmetry_space_group_name_Hall 'P 2ac 2ab'
_symmetry_space_group_name_H-M 'P 21 21 21'
_atom_sites_solution_hydrogens geom
_atom_sites_solution_primary direct
_atom_sites_solution_secondary difmap
_audit_creation_date 2015-10-14
_audit_creation_method 'by CrystalStructure 4.1'
_audit_update_record
;
2018-12-19 deposited with the CCDC.    2019-04-29 downloaded from the CCDC.
;
_cell_angle_alpha 90.0000
_cell_angle_beta 90.0000
_cell_angle_gamma 90.0000
_cell_formula_units_Z 8
_cell_length_a 13.6483(15)
_cell_length_b 16.5846(18)
_cell_length_c 23.807(3)
_cell_measurement_reflns_used 12485
_cell_measurement_temperature 93
_cell_measurement_theta_max 27.50
_cell_measurement_theta_min 2.30
_cell_volume 5388.8(11)
_computing_cell_refinement 'CrystalClear-SM Expert 2.1 b45'
_computing_data_collection 'CrystalClear-SM Expert 2.1 b45 (Rigaku, 2015)'
_computing_data_reduction 'CrystalClear-SM Expert 2.1 b45'
_computing_molecular_graphics 'CrystalStructure 4.1'
_computing_publication_material 'CrystalStructure 4.1 (Rigaku, 2014)'
_computing_structure_refinement 'SHELXL2013 (Sheldrick, 2008)'
_computing_structure_solution 'SIR2011 (Burla, et al., 2012)'
_diffrn_ambient_temperature 93
_diffrn_detector_area_resol_mean 5.814
_diffrn_measured_fraction_theta_full 0.996
_diffrn_measured_fraction_theta_max 0.995
_diffrn_measurement_device_type 'Rigaku XtaLAB P200'
_diffrn_measurement_method \w
_diffrn_radiation_type 'Mo K\a'
_diffrn_radiation_wavelength 0.71075
_diffrn_reflns_av_R_equivalents 0.0410
_diffrn_reflns_Laue_measured_fraction_full 0.996
_diffrn_reflns_Laue_measured_fraction_max 0.995
_diffrn_reflns_limit_h_max 16
_diffrn_reflns_limit_h_min -16
_diffrn_reflns_limit_k_max 14
_diffrn_reflns_limit_k_min -19
_diffrn_reflns_limit_l_max 28
_diffrn_reflns_limit_l_min -23
_diffrn_reflns_number 23697
_diffrn_reflns_point_group_measured_fraction_full 0.975
_diffrn_reflns_point_group_measured_fraction_max 0.974
_diffrn_reflns_theta_full 25.242
_diffrn_reflns_theta_max 25.399
_diffrn_reflns_theta_min 2.113
_diffrn_standards_number 0
_exptl_absorpt_coefficient_mu 1.616
_exptl_absorpt_correction_T_max 0.953
_exptl_absorpt_correction_T_min 0.740
_exptl_absorpt_correction_type multi-scan
_exptl_absorpt_process_details 'REQAB (Rigaku, 1998)'
_exptl_crystal_colour colorless
_exptl_crystal_density_diffrn 1.549
_exptl_crystal_density_method 'not measured'
_exptl_crystal_description prism
_exptl_crystal_F_000 2512.00
_exptl_crystal_size_max 0.200
_exptl_crystal_size_mid 0.100
_exptl_crystal_size_min 0.030
_refine_diff_density_max 0.56
_refine_diff_density_min -0.45
_refine_ls_abs_structure_details
;
 Flack x determined using 2281 quotients [(I+)-(I-)]/[(I+)+(I-)]
 (Parsons, Flack and Wagner, Acta Cryst. B69 (2013) 249-259).
;
_refine_ls_abs_structure_Flack -0.007(5)
_refine_ls_extinction_method none
_refine_ls_goodness_of_fit_ref 0.861
_refine_ls_hydrogen_treatment mixed
_refine_ls_number_parameters 719
_refine_ls_number_reflns 9651
_refine_ls_number_restraints 4
_refine_ls_R_factor_all 0.0635
_refine_ls_R_factor_gt 0.0404
_refine_ls_shift/su_max 0.001
_refine_ls_structure_factor_coef Fsqd
_refine_ls_weighting_details 'w = 1/[\s^2^(Fo^2^)+(0.0304P)^2^] where P=(Fo^2^+2Fc^2^)/3'
_refine_ls_weighting_scheme calc
_refine_ls_wR_factor_gt 0.0719
_refine_ls_wR_factor_ref 0.0784
_reflns_number_gt 6829
_reflns_number_total 9651
_reflns_threshold_expression F^2^>2.0\s(F^2^)
_cod_data_source_file c9sc00390h2.cif
_cod_data_source_block 60
_cod_database_code 1550960

loop_
_space_group_symop_id
_space_group_symop_operation_xyz
1 +X,+Y,+Z
2 1/2+X,1/2-Y,-Z
3 -X,1/2+Y,1/2-Z
4 1/2-X,-Y,1/2+Z

loop_
_atom_site_label
_atom_site_type_symbol
_atom_site_fract_x
_atom_site_fract_y
_atom_site_fract_z
_atom_site_U_iso_or_equiv
_atom_site_adp_type
_atom_site_occupancy
_atom_site_site_symmetry_order
_atom_site_calc_flag
_atom_site_refinement_flags_posn
_atom_site_refinement_flags_adp
Br19 Br -0.15962(5) 0.23088(4) 0.16814(3) 0.0459(2) Uani 1 1 d . .
Br49 Br 0.50556(4) 0.57579(4) -0.14056(3) 0.03945(17) Uani 1 1 d . .
F1 F 0.3662(2) 0.2843(2) 0.44099(14) 0.0482(10) Uani 1 1 d . .
F2 F 0.2919(2) 0.3086(2) 0.51865(14) 0.0475(10) Uani 1 1 d . .
F3 F 0.3289(3) 0.1862(2) 0.49615(16) 0.0572(11) Uani 1 1 d . .
F4 F 0.1336(2) 0.2295(2) 0.48881(13) 0.0398(9) Uani 1 1 d . .
F5 F 0.1742(2) 0.32191(19) 0.42755(13) 0.0394(9) Uani 1 1 d . .
F6 F 0.1945(2) 0.11116(19) 0.42513(13) 0.0369(9) Uani 1 1 d . .
F7 F 0.0895(2) 0.1919(2) 0.38444(13) 0.0401(9) Uani 1 1 d . .
F8 F 0.3415(2) 0.16361(17) 0.36694(12) 0.0293(7) Uani 1 1 d . .
F9 F 0.2632(2) 0.26947(18) 0.33572(13) 0.0294(7) Uani 1 1 d . .
F31 F 0.0534(3) 0.5757(3) 0.06305(19) 0.0788(14) Uani 1 1 d . .
F32 F 0.0174(3) 0.4536(3) 0.03766(15) 0.0621(12) Uani 1 1 d . .
F33 F -0.0385(2) 0.5024(2) 0.11530(15) 0.0513(10) Uani 1 1 d . .
F34 F 0.1005(2) 0.3975(2) 0.13594(16) 0.0518(10) Uani 1 1 d . .
F35 F 0.1471(2) 0.5205(2) 0.15501(15) 0.0528(10) Uani 1 1 d . .
F36 F 0.2337(2) 0.5202(2) 0.04364(14) 0.0408(9) Uani 1 1 d . .
F37 F 0.2054(2) 0.3909(2) 0.04369(15) 0.0425(9) Uani 1 1 d . .
F38 F 0.3414(2) 0.51743(17) 0.13218(12) 0.0310(8) Uani 1 1 d . .
F39 F 0.2898(2) 0.39879(18) 0.15924(13) 0.0317(8) Uani 1 1 d . .
O5 O 0.2155(3) 0.0584(2) 0.31218(15) 0.0241(9) Uani 1 1 d D .
O7 O 0.4063(3) 0.0468(2) 0.28852(15) 0.0247(9) Uani 1 1 d . .
O35 O 0.3789(3) 0.3200(2) 0.07285(16) 0.0255(9) Uani 1 1 d D .
O37 O 0.4472(3) 0.2881(2) 0.17862(15) 0.0259(9) Uani 1 1 d . .
N8 N 0.4817(3) 0.1539(3) 0.24722(19) 0.0226(11) Uani 1 1 d D .
N38 N 0.4979(3) 0.3995(3) 0.22687(18) 0.0227(10) Uani 1 1 d D .
C1 C 0.2980(4) 0.2565(4) 0.4763(3) 0.0351(15) Uani 1 1 d . .
C2 C 0.1984(4) 0.2489(4) 0.4472(2) 0.0310(15) Uani 1 1 d . .
C3 C 0.1833(4) 0.1846(3) 0.4004(2) 0.0284(14) Uani 1 1 d . .
C4 C 0.2514(4) 0.1893(3) 0.3487(2) 0.0267(14) Uani 1 1 d . .
C5 C 0.2224(4) 0.1402(3) 0.2955(2) 0.0226(13) Uani 1 1 d . .
C6 C 0.3039(4) 0.1526(3) 0.2491(2) 0.0217(13) Uani 1 1 d . .
H6 H 0.3147 0.2120 0.2450 0.026 Uiso 1 1 calc R U
C7 C 0.4025(4) 0.1145(3) 0.2643(2) 0.0233(14) Uani 1 1 d . .
C9 C 0.5803(4) 0.1205(3) 0.2511(2) 0.0251(14) Uani 1 1 d . .
H9A H 0.5842 0.0857 0.2848 0.030 Uiso 1 1 calc R U
H9B H 0.6275 0.1652 0.2562 0.030 Uiso 1 1 calc R U
C10 C 0.6107(4) 0.0714(3) 0.2000(2) 0.0258(13) Uani 1 1 d . .
C11 C 0.6949(4) 0.0243(3) 0.2043(3) 0.0350(15) Uani 1 1 d . .
H11 H 0.7295 0.0220 0.2389 0.042 Uiso 1 1 calc R U
C12 C 0.7286(5) -0.0194(4) 0.1583(3) 0.0475(19) Uani 1 1 d . .
H12 H 0.7860 -0.0516 0.1615 0.057 Uiso 1 1 calc R U
C13 C 0.6779(6) -0.0157(4) 0.1077(3) 0.056(2) Uani 1 1 d . .
H13 H 0.7009 -0.0448 0.0759 0.068 Uiso 1 1 calc R U
C14 C 0.5942(6) 0.0303(4) 0.1040(3) 0.056(2) Uani 1 1 d . .
H14 H 0.5596 0.0325 0.0694 0.067 Uiso 1 1 calc R U
C15 C 0.5595(5) 0.0736(4) 0.1498(2) 0.0398(16) Uani 1 1 d . .
H15 H 0.5011 0.1045 0.1467 0.048 Uiso 1 1 calc R U
C16 C 0.1231(4) 0.1661(3) 0.2703(2) 0.0241(14) Uani 1 1 d . .
C17 C 0.0547(4) 0.1077(4) 0.2575(2) 0.0289(15) Uani 1 1 d . .
H17 H 0.0668 0.0534 0.2683 0.035 Uiso 1 1 calc R U
C18 C -0.0319(4) 0.1261(4) 0.2288(2) 0.0326(15) Uani 1 1 d . .
H18 H -0.0785 0.0853 0.2204 0.039 Uiso 1 1 calc R U
C19 C -0.0482(4) 0.2058(4) 0.2128(2) 0.0315(15) Uani 1 1 d . .
C20 C 0.0175(4) 0.2662(4) 0.2263(2) 0.0323(14) Uani 1 1 d . .
H20 H 0.0043 0.3205 0.2162 0.039 Uiso 1 1 calc R U
C21 C 0.1043(4) 0.2464(4) 0.2552(2) 0.0297(14) Uani 1 1 d . .
H21 H 0.1501 0.2875 0.2644 0.036 Uiso 1 1 calc R U
C22 C 0.2732(4) 0.1202(3) 0.1916(2) 0.0245(14) Uani 1 1 d . .
C23 C 0.2420(4) 0.1734(4) 0.1499(2) 0.0303(15) Uani 1 1 d . .
H23 H 0.2402 0.2296 0.1576 0.036 Uiso 1 1 calc R U
C24 C 0.2136(4) 0.1455(4) 0.0974(3) 0.0389(17) Uani 1 1 d . .
H24 H 0.1919 0.1824 0.0696 0.047 Uiso 1 1 calc R U
C25 C 0.2168(5) 0.0637(4) 0.0858(2) 0.0413(18) Uani 1 1 d . .
H25 H 0.1969 0.0445 0.0500 0.050 Uiso 1 1 calc R U
C26 C 0.2488(4) 0.0104(4) 0.1259(3) 0.0376(16) Uani 1 1 d . .
H26 H 0.2527 -0.0455 0.1174 0.045 Uiso 1 1 calc R U
C27 C 0.2759(4) 0.0378(4) 0.1795(2) 0.0316(15) Uani 1 1 d . .
H27 H 0.2960 0.0004 0.2075 0.038 Uiso 1 1 calc R U
C31 C 0.0383(5) 0.5001(5) 0.0814(3) 0.0476(19) Uani 1 1 d . .
C32 C 0.1280(4) 0.4691(4) 0.1124(3) 0.0332(15) Uani 1 1 d . .
C33 C 0.2208(4) 0.4546(4) 0.0773(3) 0.0294(14) Uani 1 1 d . .
C34 C 0.3165(4) 0.4428(3) 0.1126(2) 0.0237(13) Uani 1 1 d . .
C35 C 0.4056(4) 0.4014(3) 0.0839(2) 0.0222(13) Uani 1 1 d . .
C36 C 0.4961(4) 0.4053(3) 0.1248(2) 0.0216(12) Uani 1 1 d . .
H36 H 0.5067 0.4632 0.1347 0.026 Uiso 1 1 calc R U
C37 C 0.4785(4) 0.3596(3) 0.1797(2) 0.0235(13) Uani 1 1 d . .
C39 C 0.4874(4) 0.3642(3) 0.2830(2) 0.0240(13) Uani 1 1 d . .
H39A H 0.4330 0.3248 0.2823 0.029 Uiso 1 1 calc R U
H39B H 0.4693 0.4075 0.3097 0.029 Uiso 1 1 calc R U
C40 C 0.5794(4) 0.3220(3) 0.3047(2) 0.0238(13) Uani 1 1 d . .
C41 C 0.5713(4) 0.2732(3) 0.3521(2) 0.0274(13) Uani 1 1 d . .
H41 H 0.5091 0.2661 0.3694 0.033 Uiso 1 1 calc R U
C42 C 0.6521(4) 0.2350(4) 0.3742(2) 0.0350(15) Uani 1 1 d . .
H42 H 0.6450 0.2008 0.4060 0.042 Uiso 1 1 calc R U
C43 C 0.7444(4) 0.2463(4) 0.3503(2) 0.0366(16) Uani 1 1 d . .
H43 H 0.8003 0.2207 0.3661 0.044 Uiso 1 1 calc R U
C44 C 0.7536(4) 0.2953(4) 0.3033(3) 0.0326(15) Uani 1 1 d . .
H44 H 0.8163 0.3036 0.2869 0.039 Uiso 1 1 calc R U
C45 C 0.6709(4) 0.3324(3) 0.2801(2) 0.0272(14) Uani 1 1 d . .
H45 H 0.6773 0.3648 0.2474 0.033 Uiso 1 1 calc R U
C46 C 0.4307(4) 0.4435(3) 0.0287(2) 0.0212(13) Uani 1 1 d . .
C47 C 0.4223(4) 0.4038(3) -0.0224(2) 0.0277(14) Uani 1 1 d . .
H47 H 0.4009 0.3493 -0.0229 0.033 Uiso 1 1 calc R U
C48 C 0.4446(4) 0.4418(4) -0.0729(2) 0.0321(15) Uani 1 1 d . .
H48 H 0.4383 0.4137 -0.1075 0.039 Uiso 1 1 calc R U
C49 C 0.4761(4) 0.5216(3) -0.0721(2) 0.0259(14) Uani 1 1 d . .
C50 C 0.4849(4) 0.5626(3) -0.0215(2) 0.0278(13) Uani 1 1 d . .
H50 H 0.5061 0.6172 -0.0212 0.033 Uiso 1 1 calc R U
C51 C 0.4629(4) 0.5239(3) 0.0284(2) 0.0257(14) Uani 1 1 d . .
H51 H 0.4697 0.5521 0.0629 0.031 Uiso 1 1 calc R U
C52 C 0.5909(4) 0.3744(3) 0.0973(2) 0.0240(14) Uani 1 1 d . .
C53 C 0.6662(4) 0.4286(4) 0.0870(2) 0.0265(13) Uani 1 1 d . .
H53 H 0.6588 0.4835 0.0976 0.032 Uiso 1 1 calc R U
C54 C 0.7520(4) 0.4033(4) 0.0614(2) 0.0341(16) Uani 1 1 d . .
H54 H 0.8027 0.4412 0.0542 0.041 Uiso 1 1 calc R U
C55 C 0.7646(4) 0.3235(4) 0.0462(2) 0.0350(16) Uani 1 1 d . .
H55 H 0.8233 0.3065 0.0283 0.042 Uiso 1 1 calc R U
C56 C 0.6903(4) 0.2683(4) 0.0574(2) 0.0325(15) Uani 1 1 d . .
H56 H 0.6989 0.2132 0.0476 0.039 Uiso 1 1 calc R U
C57 C 0.6035(4) 0.2930(3) 0.0827(2) 0.0286(14) Uani 1 1 d . .
H57 H 0.5530 0.2551 0.0902 0.034 Uiso 1 1 calc R U
H5 H 0.281(2) 0.035(4) 0.312(3) 0.09(3) Uiso 1 1 d D .
H8 H 0.472(4) 0.2042(18) 0.227(2) 0.050(19) Uiso 1 1 d D .
H35 H 0.392(6) 0.293(4) 0.1086(17) 0.12(3) Uiso 1 1 d D .
H38 H 0.518(4) 0.4554(12) 0.220(2) 0.06(2) Uiso 1 1 d D .

loop_
_atom_site_aniso_label
_atom_site_aniso_U_11
_atom_site_aniso_U_22
_atom_site_aniso_U_33
_atom_site_aniso_U_23
_atom_site_aniso_U_13
_atom_site_aniso_U_12
Br19 0.0400(4) 0.0667(5) 0.0310(4) -0.0028(4) -0.0095(3) 0.0195(4)
Br49 0.0390(4) 0.0469(4) 0.0325(3) 0.0130(3) 0.0080(3) 0.0007(3)
F1 0.037(2) 0.066(3) 0.042(2) -0.021(2) 0.0111(17) -0.0113(19)
F2 0.051(2) 0.060(2) 0.031(2) -0.020(2) 0.0087(18) -0.0131(19)
F3 0.061(2) 0.047(2) 0.064(3) 0.002(2) -0.025(2) 0.010(2)
F4 0.0388(19) 0.052(2) 0.0290(19) -0.0041(18) 0.0118(16) -0.0042(17)
F5 0.052(2) 0.030(2) 0.037(2) 0.0014(17) 0.0063(18) 0.0140(18)
F6 0.053(2) 0.031(2) 0.0272(19) 0.0041(17) 0.0057(17) -0.0069(17)
F7 0.0276(19) 0.063(3) 0.0303(19) -0.0055(18) 0.0037(16) -0.0020(17)
F8 0.0236(16) 0.0377(19) 0.0266(18) -0.0035(15) -0.0018(16) 0.0038(15)
F9 0.0350(17) 0.0236(18) 0.0295(18) -0.0011(17) 0.0051(15) -0.0024(15)
F31 0.049(3) 0.078(3) 0.109(4) 0.047(3) 0.018(2) 0.021(2)
F32 0.035(2) 0.115(4) 0.037(2) -0.014(2) -0.0065(18) 0.013(2)
F33 0.0282(19) 0.073(3) 0.053(2) -0.004(2) 0.0066(19) 0.0083(18)
F34 0.039(2) 0.059(3) 0.057(2) 0.024(2) 0.005(2) -0.0026(18)
F35 0.035(2) 0.075(3) 0.049(2) -0.027(2) 0.0017(18) 0.0104(19)
F36 0.0313(19) 0.048(2) 0.043(2) 0.0175(19) 0.0002(17) 0.0049(17)
F37 0.031(2) 0.049(2) 0.047(2) -0.018(2) -0.0072(17) 0.0051(16)
F38 0.0329(17) 0.0262(18) 0.0338(19) -0.0094(16) -0.0023(17) 0.0029(16)
F39 0.0299(18) 0.039(2) 0.0264(19) 0.0055(16) -0.0003(15) 0.0047(15)
O5 0.027(2) 0.017(2) 0.028(2) 0.0030(18) -0.0006(18) 0.0001(17)
O7 0.027(2) 0.022(2) 0.025(2) 0.0055(19) 0.0034(18) 0.0025(18)
O35 0.030(2) 0.018(2) 0.028(2) -0.001(2) -0.0030(19) -0.0016(18)
O37 0.034(2) 0.015(2) 0.028(2) 0.0028(18) -0.0053(18) -0.0029(17)
N8 0.023(3) 0.019(3) 0.026(3) 0.003(2) 0.003(2) -0.001(2)
N38 0.027(3) 0.021(3) 0.020(3) 0.001(2) -0.001(2) -0.001(2)
C1 0.035(4) 0.039(4) 0.032(4) -0.005(4) 0.002(3) 0.000(3)
C2 0.036(3) 0.033(4) 0.025(3) -0.002(3) 0.004(3) 0.002(3)
C3 0.032(4) 0.027(4) 0.026(3) 0.005(3) 0.001(3) 0.004(3)
C4 0.032(3) 0.020(3) 0.029(4) 0.003(3) 0.001(3) 0.000(3)
C5 0.023(3) 0.023(3) 0.022(3) 0.004(3) 0.002(3) 0.002(3)
C6 0.025(3) 0.019(3) 0.021(3) 0.001(3) -0.002(3) 0.002(2)
C7 0.033(3) 0.021(3) 0.016(3) -0.002(3) -0.002(3) 0.006(3)
C9 0.023(3) 0.023(3) 0.029(3) 0.005(3) 0.001(3) 0.003(3)
C10 0.034(3) 0.014(3) 0.030(3) -0.001(3) 0.008(3) 0.000(3)
C11 0.035(4) 0.028(3) 0.042(4) 0.000(3) 0.006(3) -0.001(3)
C12 0.045(4) 0.037(4) 0.061(5) -0.007(4) 0.021(4) 0.003(3)
C13 0.084(6) 0.035(4) 0.049(5) -0.004(4) 0.039(5) 0.011(4)
C14 0.093(6) 0.047(5) 0.028(4) -0.003(4) 0.011(4) 0.010(5)
C15 0.059(4) 0.031(4) 0.029(4) -0.003(3) 0.004(3) 0.010(3)
C16 0.020(3) 0.030(4) 0.022(3) 0.004(3) 0.005(3) 0.000(3)
C17 0.032(3) 0.030(4) 0.025(3) 0.004(3) 0.001(3) 0.003(3)
C18 0.032(4) 0.042(4) 0.024(3) 0.001(3) -0.001(3) -0.002(3)
C19 0.026(3) 0.049(4) 0.020(3) 0.002(3) 0.000(3) 0.011(3)
C20 0.031(3) 0.036(4) 0.030(3) 0.008(3) 0.006(3) 0.010(3)
C21 0.027(3) 0.032(4) 0.030(3) 0.005(3) 0.000(3) 0.000(3)
C22 0.025(3) 0.026(4) 0.023(3) 0.006(3) 0.004(3) -0.005(3)
C23 0.031(3) 0.037(4) 0.023(4) 0.006(3) 0.000(3) -0.006(3)
C24 0.038(4) 0.053(5) 0.026(4) 0.009(3) -0.001(3) -0.007(3)
C25 0.048(4) 0.063(5) 0.013(3) -0.003(4) -0.001(3) -0.019(4)
C26 0.040(4) 0.041(4) 0.032(4) -0.006(3) 0.003(3) -0.011(3)
C27 0.036(3) 0.037(4) 0.022(4) 0.000(3) 0.000(3) -0.004(3)
C31 0.029(4) 0.067(6) 0.047(5) 0.001(4) 0.003(4) 0.007(4)
C32 0.032(3) 0.037(4) 0.030(4) -0.007(3) 0.004(3) 0.004(3)
C33 0.027(3) 0.028(4) 0.033(4) -0.005(3) -0.006(3) 0.000(3)
C34 0.029(3) 0.024(3) 0.018(3) 0.003(3) 0.000(3) -0.001(3)
C35 0.026(3) 0.020(3) 0.021(3) -0.002(3) 0.003(3) 0.001(3)
C36 0.022(3) 0.019(3) 0.024(3) 0.000(2) 0.001(3) 0.001(3)
C37 0.020(3) 0.023(3) 0.027(3) 0.004(3) -0.005(3) 0.007(3)
C39 0.029(3) 0.024(3) 0.019(3) -0.001(3) 0.002(3) 0.003(3)
C40 0.032(3) 0.019(3) 0.021(3) -0.006(3) -0.006(3) 0.001(3)
C41 0.036(3) 0.027(3) 0.019(3) 0.002(3) 0.003(3) 0.003(3)
C42 0.044(4) 0.035(4) 0.026(3) 0.003(3) -0.007(3) 0.004(3)
C43 0.034(3) 0.047(4) 0.028(4) -0.010(3) -0.010(3) 0.013(3)
C44 0.025(3) 0.042(4) 0.030(4) -0.008(3) 0.000(3) 0.002(3)
C45 0.033(3) 0.027(3) 0.022(3) 0.000(3) 0.000(3) 0.002(3)
C46 0.019(3) 0.021(3) 0.024(3) 0.001(3) -0.001(2) 0.000(2)
C47 0.027(3) 0.027(3) 0.029(4) 0.000(3) -0.001(3) -0.003(3)
C48 0.038(4) 0.035(4) 0.024(3) -0.003(3) 0.003(3) 0.003(3)
C49 0.024(3) 0.029(3) 0.025(3) 0.010(3) 0.004(3) 0.002(3)
C50 0.024(3) 0.028(3) 0.032(3) 0.006(3) -0.006(3) 0.000(3)
C51 0.030(3) 0.026(3) 0.021(3) 0.001(3) -0.006(3) 0.001(3)
C52 0.026(3) 0.028(4) 0.018(3) 0.003(3) -0.004(3) 0.003(3)
C53 0.029(3) 0.031(3) 0.019(3) 0.004(3) -0.002(3) 0.001(3)
C54 0.028(4) 0.048(4) 0.026(4) 0.006(3) -0.002(3) -0.001(3)
C55 0.032(4) 0.048(4) 0.025(4) 0.002(3) -0.003(3) 0.013(3)
C56 0.037(4) 0.035(4) 0.025(3) -0.003(3) -0.010(3) 0.010(3)
C57 0.027(3) 0.026(4) 0.032(4) -0.002(3) -0.006(3) 0.004(3)

loop_
_atom_type_symbol
_atom_type_description
_atom_type_scat_dispersion_real
_atom_type_scat_dispersion_imag
_atom_type_scat_source
C C 0.0033 0.0016
;
International Tables for Crystallography
(Vol. C, Tables 4.2.6.8 and 6.1.1.4)
;
H H 0.0000 0.0000
;
International Tables for Crystallography
(Vol. C, Table 6.1.1.4)
;
Br Br -0.2901 2.4595
;
International Tables for Crystallography
(Vol. C, Tables 4.2.6.8 and 6.1.1.4)
;
F F 0.0171 0.0103
;
International Tables for Crystallography
(Vol. C, Tables 4.2.6.8 and 6.1.1.4)
;
N N 0.0061 0.0033
;
International Tables for Crystallography
(Vol. C, Tables 4.2.6.8 and 6.1.1.4)
;
O O 0.0106 0.0060
;
International Tables for Crystallography
(Vol. C, Tables 4.2.6.8 and 6.1.1.4)
;

loop_
_geom_angle_atom_site_label_1
_geom_angle_atom_site_label_2
_geom_angle_atom_site_label_3
_geom_angle
C5 O5 H5 109(4)
C35 O35 H35 103(5)
C7 N8 C9 123.1(4)
C7 N8 H8 118(3)
C9 N8 H8 119(3)
C37 N38 C39 123.5(4)
C37 N38 H38 113(3)
C39 N38 H38 123(3)
F3 C1 F2 108.6(5)
F3 C1 F1 107.9(5)
F2 C1 F1 107.2(5)
F3 C1 C2 111.8(5)
F2 C1 C2 109.9(5)
F1 C1 C2 111.3(5)
F5 C2 F4 107.8(4)
F5 C2 C1 107.7(5)
F4 C2 C1 105.5(4)
F5 C2 C3 109.7(4)
F4 C2 C3 105.7(4)
C1 C2 C3 119.8(5)
F7 C3 F6 108.1(4)
F7 C3 C4 110.1(4)
F6 C3 C4 108.8(4)
F7 C3 C2 105.5(4)
F6 C3 C2 106.8(4)
C4 C3 C2 117.2(5)
F8 C4 F9 105.5(4)
F8 C4 C3 105.8(4)
F9 C4 C3 107.4(4)
F8 C4 C5 108.9(4)
F9 C4 C5 110.6(4)
C3 C4 C5 118.0(4)
O5 C5 C16 108.5(4)
O5 C5 C4 106.7(4)
C16 C5 C4 113.2(4)
O5 C5 C6 111.6(4)
C16 C5 C6 108.1(4)
C4 C5 C6 108.7(4)
C22 C6 C7 108.0(4)
C22 C6 C5 112.7(4)
C7 C6 C5 113.5(4)
C22 C6 H6 107.5
C7 C6 H6 107.5
C5 C6 H6 107.5
O7 C7 N8 122.9(5)
O7 C7 C6 120.8(5)
N8 C7 C6 116.1(5)
N8 C9 C10 113.8(5)
N8 C9 H9A 108.8
C10 C9 H9A 108.8
N8 C9 H9B 108.8
C10 C9 H9B 108.8
H9A C9 H9B 107.7
C15 C10 C11 119.7(5)
C15 C10 C9 122.6(5)
C11 C10 C9 117.7(5)
C12 C11 C10 120.4(6)
C12 C11 H11 119.8
C10 C11 H11 119.8
C13 C12 C11 119.7(6)
C13 C12 H12 120.2
C11 C12 H12 120.2
C14 C13 C12 119.5(7)
C14 C13 H13 120.3
C12 C13 H13 120.3
C13 C14 C15 121.3(7)
C13 C14 H14 119.3
C15 C14 H14 119.3
C10 C15 C14 119.4(6)
C10 C15 H15 120.3
C14 C15 H15 120.3
C17 C16 C21 119.1(5)
C17 C16 C5 119.0(5)
C21 C16 C5 121.6(5)
C16 C17 C18 121.7(6)
C16 C17 H17 119.1
C18 C17 H17 119.1
C19 C18 C17 118.4(6)
C19 C18 H18 120.8
C17 C18 H18 120.8
C20 C19 C18 121.4(5)
C20 C19 Br19 119.4(4)
C18 C19 Br19 119.2(5)
C19 C20 C21 119.4(5)
C19 C20 H20 120.3
C21 C20 H20 120.3
C16 C21 C20 120.0(5)
C16 C21 H21 120.0
C20 C21 H21 120.0
C23 C22 C27 118.8(5)
C23 C22 C6 119.8(5)
C27 C22 C6 121.4(5)
C24 C23 C22 121.0(6)
C24 C23 H23 119.5
C22 C23 H23 119.5
C25 C24 C23 119.9(6)
C25 C24 H24 120.1
C23 C24 H24 120.1
C26 C25 C24 120.1(6)
C26 C25 H25 120.0
C24 C25 H25 120.0
C25 C26 C27 120.5(6)
C25 C26 H26 119.7
C27 C26 H26 119.7
C22 C27 C26 119.8(6)
C22 C27 H27 120.1
C26 C27 H27 120.1
F33 C31 F32 109.0(6)
F33 C31 F31 107.0(6)
F32 C31 F31 108.7(6)
F33 C31 C32 110.6(5)
F32 C31 C32 110.9(6)
F31 C31 C32 110.5(6)
F35 C32 F34 107.1(5)
F35 C32 C31 107.8(5)
F34 C32 C31 105.8(5)
F35 C32 C33 110.4(5)
F34 C32 C33 108.3(5)
C31 C32 C33 117.0(5)
F37 C33 F36 107.4(5)
F37 C33 C32 108.6(5)
F36 C33 C32 107.6(5)
F37 C33 C34 110.6(5)
F36 C33 C34 107.9(4)
C32 C33 C34 114.5(5)
F38 C34 F39 105.7(4)
F38 C34 C35 110.8(4)
F39 C34 C35 109.1(4)
F38 C34 C33 106.1(4)
F39 C34 C33 106.2(4)
C35 C34 C33 118.1(4)
O35 C35 C46 109.4(4)
O35 C35 C34 107.5(4)
C46 C35 C34 110.6(4)
O35 C35 C36 110.7(4)
C46 C35 C36 109.8(4)
C34 C35 C36 108.9(4)
C37 C36 C52 109.3(4)
C37 C36 C35 112.7(4)
C52 C36 C35 112.5(4)
C37 C36 H36 107.3
C52 C36 H36 107.3
C35 C36 H36 107.3
O37 C37 N38 123.6(5)
O37 C37 C36 120.1(5)
N38 C37 C36 116.3(5)
N38 C39 C40 114.3(4)
N38 C39 H39A 108.7
C40 C39 H39A 108.7
N38 C39 H39B 108.7
C40 C39 H39B 108.7
H39A C39 H39B 107.6
C45 C40 C41 119.0(5)
C45 C40 C39 122.6(5)
C41 C40 C39 118.4(5)
C42 C41 C40 120.9(5)
C42 C41 H41 119.6
C40 C41 H41 119.6
C41 C42 C43 120.4(5)
C41 C42 H42 119.8
C43 C42 H42 119.8
C44 C43 C42 119.3(5)
C44 C43 H43 120.4
C42 C43 H43 120.4
C43 C44 C45 120.1(5)
C43 C44 H44 119.9
C45 C44 H44 119.9
C40 C45 C44 120.3(5)
C40 C45 H45 119.9
C44 C45 H45 119.9
C47 C46 C51 118.2(5)
C47 C46 C35 121.2(5)
C51 C46 C35 120.6(5)
C46 C47 C48 121.6(5)
C46 C47 H47 119.2
C48 C47 H47 119.2
C47 C48 C49 119.1(5)
C47 C48 H48 120.5
C49 C48 H48 120.5
C50 C49 C48 120.3(5)
C50 C49 Br49 119.5(4)
C48 C49 Br49 120.1(4)
C51 C50 C49 119.9(5)
C51 C50 H50 120.0
C49 C50 H50 120.0
C50 C51 C46 120.9(5)
C50 C51 H51 119.6
C46 C51 H51 119.6
C53 C52 C57 119.3(5)
C53 C52 C36 118.9(5)
C57 C52 C36 121.9(5)
C54 C53 C52 120.5(6)
C54 C53 H53 119.7
C52 C53 H53 119.7
C55 C54 C53 120.6(6)
C55 C54 H54 119.7
C53 C54 H54 119.7
C54 C55 C56 119.3(6)
C54 C55 H55 120.4
C56 C55 H55 120.4
C57 C56 C55 120.6(6)
C57 C56 H56 119.7
C55 C56 H56 119.7
C56 C57 C52 119.7(6)
C56 C57 H57 120.2
C52 C57 H57 120.2

loop_
_geom_bond_atom_site_label_1
_geom_bond_atom_site_label_2
_geom_bond_distance
Br19 C19 1.902(6)
Br49 C49 1.904(5)
F1 C1 1.336(6)
F2 C1 1.331(6)
F3 C1 1.326(7)
F4 C2 1.367(6)
F5 C2 1.339(6)
F6 C3 1.361(6)
F7 C3 1.342(6)
F8 C4 1.371(6)
F9 C4 1.375(6)
F31 C31 1.343(8)
F32 C31 1.326(8)
F33 C31 1.323(7)
F34 C32 1.366(7)
F35 C32 1.352(6)
F36 C33 1.362(6)
F37 C33 1.341(6)
F38 C34 1.366(6)
F39 C34 1.377(6)
O5 C5 1.416(6)
O5 H5 0.979(7)
O7 C7 1.263(6)
O35 C35 1.423(6)
O35 H35 0.979(7)
O37 C37 1.260(6)
N8 C7 1.327(7)
N8 C9 1.458(6)
N8 H8 0.978(7)
N38 C37 1.330(6)
N38 C39 1.466(6)
N38 H38 0.979(7)
C1 C2 1.530(8)
C2 C3 1.556(8)
C3 C4 1.544(7)
C4 C5 1.558(7)
C5 C16 1.542(7)
C5 C6 1.582(7)
C6 C22 1.529(7)
C6 C7 1.530(7)
C6 H6 1.0000
C9 C10 1.521(7)
C9 H9A 0.9900
C9 H9B 0.9900
C10 C15 1.386(8)
C10 C11 1.393(7)
C11 C12 1.391(8)
C11 H11 0.9500
C12 C13 1.392(10)
C12 H12 0.9500
C13 C14 1.377(10)
C13 H13 0.9500
C14 C15 1.389(8)
C14 H14 0.9500
C15 H15 0.9500
C16 C17 1.380(8)
C16 C21 1.404(7)
C17 C18 1.399(7)
C17 H17 0.9500
C18 C19 1.393(8)
C18 H18 0.9500
C19 C20 1.382(8)
C20 C21 1.407(7)
C20 H20 0.9500
C21 H21 0.9500
C22 C23 1.394(7)
C22 C27 1.397(7)
C23 C24 1.388(8)
C23 H23 0.9500
C24 C25 1.385(9)
C24 H24 0.9500
C25 C26 1.374(8)
C25 H25 0.9500
C26 C27 1.404(8)
C26 H26 0.9500
C27 H27 0.9500
C31 C32 1.520(9)
C32 C33 1.535(8)
C33 C34 1.566(7)
C34 C35 1.554(7)
C35 C46 1.528(7)
C35 C36 1.575(7)
C36 C37 1.529(7)
C36 C52 1.539(7)
C36 H36 1.0000
C39 C40 1.527(7)
C39 H39A 0.9900
C39 H39B 0.9900
C40 C45 1.391(7)
C40 C41 1.393(7)
C41 C42 1.376(7)
C41 H41 0.9500
C42 C43 1.394(8)
C42 H42 0.9500
C43 C44 1.389(8)
C43 H43 0.9500
C44 C45 1.400(7)
C44 H44 0.9500
C45 H45 0.9500
C46 C47 1.388(7)
C46 C51 1.404(7)
C47 C48 1.392(7)
C47 H47 0.9500
C48 C49 1.392(8)
C48 H48 0.9500
C49 C50 1.388(7)
C50 C51 1.383(7)
C50 H50 0.9500
C51 H51 0.9500
C52 C53 1.386(7)
C52 C57 1.403(7)
C53 C54 1.385(8)
C53 H53 0.9500
C54 C55 1.384(8)
C54 H54 0.9500
C55 C56 1.391(8)
C55 H55 0.9500
C56 C57 1.392(7)
C56 H56 0.9500
C57 H57 0.9500

loop_
_geom_torsion_atom_site_label_1
_geom_torsion_atom_site_label_2
_geom_torsion_atom_site_label_3
_geom_torsion_atom_site_label_4
_geom_torsion
F3 C1 C2 F5 -178.7(5)
F2 C1 C2 F5 60.6(6)
F1 C1 C2 F5 -58.0(6)
F3 C1 C2 F4 66.3(6)
F2 C1 C2 F4 -54.4(6)
F1 C1 C2 F4 -173.0(5)
F3 C1 C2 C3 -52.6(7)
F2 C1 C2 C3 -173.3(5)
F1 C1 C2 C3 68.1(7)
F5 C2 C3 F7 -56.0(6)
F4 C2 C3 F7 60.0(5)
C1 C2 C3 F7 178.8(5)
F5 C2 C3 F6 -170.9(4)
F4 C2 C3 F6 -54.9(5)
C1 C2 C3 F6 63.9(6)
F5 C2 C3 C4 66.9(6)
F4 C2 C3 C4 -177.1(4)
C1 C2 C3 C4 -58.3(7)
F7 C3 C4 F8 -166.9(4)
F6 C3 C4 F8 -48.6(5)
C2 C3 C4 F8 72.6(6)
F7 C3 C4 F9 80.9(5)
F6 C3 C4 F9 -160.9(4)
C2 C3 C4 F9 -39.7(6)
F7 C3 C4 C5 -44.8(6)
F6 C3 C4 C5 73.4(6)
C2 C3 C4 C5 -165.3(5)
F8 C4 C5 O5 62.4(5)
F9 C4 C5 O5 177.8(4)
C3 C4 C5 O5 -58.1(6)
F8 C4 C5 C16 -178.3(4)
F9 C4 C5 C16 -62.8(6)
C3 C4 C5 C16 61.2(6)
F8 C4 C5 C6 -58.1(5)
F9 C4 C5 C6 57.3(5)
C3 C4 C5 C6 -178.6(4)
O5 C5 C6 C22 73.4(5)
C16 C5 C6 C22 -45.9(6)
C4 C5 C6 C22 -169.2(4)
O5 C5 C6 C7 -49.8(6)
C16 C5 C6 C7 -169.0(5)
C4 C5 C6 C7 67.7(5)
C9 N8 C7 O7 4.4(8)
C9 N8 C7 C6 -170.9(5)
C22 C6 C7 O7 -86.4(6)
C5 C6 C7 O7 39.3(7)
C22 C6 C7 N8 89.1(6)
C5 C6 C7 N8 -145.2(5)
C7 N8 C9 C10 88.8(6)
N8 C9 C10 C15 14.0(8)
N8 C9 C10 C11 -167.6(5)
C15 C10 C11 C12 1.0(9)
C9 C10 C11 C12 -177.4(5)
C10 C11 C12 C13 0.2(9)
C11 C12 C13 C14 -0.8(10)
C12 C13 C14 C15 0.3(11)
C11 C10 C15 C14 -1.5(9)
C9 C10 C15 C14 176.8(6)
C13 C14 C15 C10 0.9(10)
O5 C5 C16 C17 -12.8(7)
C4 C5 C16 C17 -131.1(5)
C6 C5 C16 C17 108.3(5)
O5 C5 C16 C21 173.5(5)
C4 C5 C16 C21 55.2(7)
C6 C5 C16 C21 -65.3(6)
C21 C16 C17 C18 1.2(8)
C5 C16 C17 C18 -172.6(5)
C16 C17 C18 C19 0.4(8)
C17 C18 C19 C20 -2.1(8)
C17 C18 C19 Br19 174.6(4)
C18 C19 C20 C21 2.2(8)
Br19 C19 C20 C21 -174.5(4)
C17 C16 C21 C20 -1.1(8)
C5 C16 C21 C20 172.5(5)
C19 C20 C21 C16 -0.5(8)
C7 C6 C22 C23 -131.4(5)
C5 C6 C22 C23 102.5(5)
C7 C6 C22 C27 48.4(7)
C5 C6 C22 C27 -77.8(6)
C27 C22 C23 C24 0.3(8)
C6 C22 C23 C24 -179.9(5)
C22 C23 C24 C25 -0.6(9)
C23 C24 C25 C26 -0.5(9)
C24 C25 C26 C27 1.8(9)
C23 C22 C27 C26 0.9(8)
C6 C22 C27 C26 -178.8(5)
C25 C26 C27 C22 -2.0(9)
F33 C31 C32 F35 -61.0(7)
F32 C31 C32 F35 177.9(5)
F31 C31 C32 F35 57.3(7)
F33 C31 C32 F34 53.3(7)
F32 C31 C32 F34 -67.8(6)
F31 C31 C32 F34 171.6(5)
F33 C31 C32 C33 173.9(5)
F32 C31 C32 C33 52.8(8)
F31 C31 C32 C33 -67.8(8)
F35 C32 C33 F37 166.6(5)
F34 C32 C33 F37 49.6(6)
C31 C32 C33 F37 -69.7(7)
F35 C32 C33 F36 -77.5(6)
F34 C32 C33 F36 165.6(4)
C31 C32 C33 F36 46.2(7)
F35 C32 C33 C34 42.4(7)
F34 C32 C33 C34 -74.5(6)
C31 C32 C33 C34 166.2(6)
F37 C33 C34 F38 162.7(4)
F36 C33 C34 F38 45.5(5)
C32 C33 C34 F38 -74.3(6)
F37 C33 C34 F39 -85.2(5)
F36 C33 C34 F39 157.7(4)
C32 C33 C34 F39 37.9(6)
F37 C33 C34 C35 37.7(7)
F36 C33 C34 C35 -79.5(6)
C32 C33 C34 C35 160.7(5)
F38 C34 C35 O35 170.8(4)
F39 C34 C35 O35 54.8(5)
C33 C34 C35 O35 -66.5(6)
F38 C34 C35 C46 -69.8(5)
F39 C34 C35 C46 174.1(4)
C33 C34 C35 C46 52.8(6)
F38 C34 C35 C36 50.9(5)
F39 C34 C35 C36 -65.1(5)
C33 C34 C35 C36 173.5(4)
O35 C35 C36 C37 -55.5(5)
C46 C35 C36 C37 -176.3(4)
C34 C35 C36 C37 62.4(5)
O35 C35 C36 C52 68.7(5)
C46 C35 C36 C52 -52.2(6)
C34 C35 C36 C52 -173.4(4)
C39 N38 C37 O37 1.6(8)
C39 N38 C37 C36 -178.5(4)
C52 C36 C37 O37 -75.6(6)
C35 C36 C37 O37 50.2(6)
C52 C36 C37 N38 104.5(5)
C35 C36 C37 N38 -129.6(5)
C37 N38 C39 C40 89.6(6)
N38 C39 C40 C45 14.6(7)
N38 C39 C40 C41 -167.4(5)
C45 C40 C41 C42 -0.5(8)
C39 C40 C41 C42 -178.6(5)
C40 C41 C42 C43 1.7(8)
C41 C42 C43 C44 -1.2(8)
C42 C43 C44 C45 -0.4(8)
C41 C40 C45 C44 -1.1(8)
C39 C40 C45 C44 176.9(5)
C43 C44 C45 C40 1.6(8)
O35 C35 C46 C47 2.4(7)
C34 C35 C46 C47 -115.8(5)
C36 C35 C46 C47 124.1(5)
O35 C35 C46 C51 -177.6(4)
C34 C35 C46 C51 64.2(6)
C36 C35 C46 C51 -56.0(6)
C51 C46 C47 C48 -0.3(8)
C35 C46 C47 C48 179.7(5)
C46 C47 C48 C49 0.1(8)
C47 C48 C49 C50 -0.2(8)
C47 C48 C49 Br49 -179.2(4)
C48 C49 C50 C51 0.5(8)
Br49 C49 C50 C51 179.4(4)
C49 C50 C51 C46 -0.6(8)
C47 C46 C51 C50 0.5(8)
C35 C46 C51 C50 -179.4(5)
C37 C36 C52 C53 -121.2(5)
C35 C36 C52 C53 112.8(5)
C37 C36 C52 C57 58.2(6)
C35 C36 C52 C57 -67.8(6)
C57 C52 C53 C54 1.6(8)
C36 C52 C53 C54 -178.9(5)
C52 C53 C54 C55 -0.7(8)
C53 C54 C55 C56 -0.6(8)
C54 C55 C56 C57 1.0(8)
C55 C56 C57 C52 -0.1(8)
C53 C52 C57 C56 -1.2(8)
C36 C52 C57 C56 179.4(5)
